data_2008899
loop_
_publ_author_name
'Peters, R. Gregory'
'Scott, Brian L.'
'Burns, Carol J.'

_publ_section_title Chloro(<i>p</i>-chloroanilido-<i>N</i>)bis(\h^5^-pentamethylcyclopentadienyl)uranium(IV)
_journal_issue 9
_journal_name_full 'Acta Crystallographica Section C'
_journal_page_first 1482
_journal_page_last 1483
_journal_paper_doi 10.1107/S0108270199007143
_journal_volume 55
_journal_year 1999
_chemical_formula_iupac '[U Cl (C10 H15)2 (C6 H5 Cl N)]'
_chemical_formula_sum 'C26 H35 Cl2 N U'
_chemical_formula_weight 670.48
_chemical_name_systematic
;
 chlorobis(\h5-pentamethylcyclopentadienyl)-p-
chloroanilideuranium(IV)
;
_space_group_IT_number 14
_symmetry_cell_setting monoclinic
_symmetry_space_group_name_Hall '-P 2ybc'
_symmetry_space_group_name_H-M 'P 1 21/c 1'
_audit_creation_method SHELXL-97
_cell_angle_alpha 90.00
_cell_angle_beta 90.1290(10)
_cell_angle_gamma 90.00
_cell_formula_units_Z 4
_cell_length_a 9.6467(4)
_cell_length_b 12.7276(6)
_cell_length_c 20.8040(10)
_cell_measurement_reflns_used 2734
_cell_measurement_temperature 203(2)
_cell_measurement_theta_max 26.5
_cell_measurement_theta_min 1.9
_cell_volume 2554.3(2)
_computing_cell_refinement 'SAINT (Bruker, 1996b)'
_computing_data_collection 'SMART (Bruker, 1996a)'
_computing_data_reduction SAINT
_computing_molecular_graphics SHELXTL
_computing_publication_material SHELXTL
_computing_structure_refinement SHELXTL
_computing_structure_solution 'SHELXTL (Bruker, 1997)'
_diffrn_ambient_temperature 203(2)
_diffrn_measured_fraction_theta_full 0.990
_diffrn_measured_fraction_theta_max 0.983
_diffrn_measurement_device_type 'Bruker P4/CCD/PC'
_diffrn_measurement_method '\f and \w scans'
_diffrn_radiation_monochromator graphite
_diffrn_radiation_source 'fine-focus sealed tube'
_diffrn_radiation_type MoK\a
_diffrn_radiation_wavelength 0.71073
_diffrn_reflns_av_R_equivalents 0.021
_diffrn_reflns_av_sigmaI/netI 0.0267
_diffrn_reflns_limit_h_max 12
_diffrn_reflns_limit_h_min -12
_diffrn_reflns_limit_k_max 15
_diffrn_reflns_limit_k_min 0
_diffrn_reflns_limit_l_max 25
_diffrn_reflns_limit_l_min 0
_diffrn_reflns_number 13422
_diffrn_reflns_theta_full 25.00
_diffrn_reflns_theta_max 26.46
_diffrn_reflns_theta_min 1.88
_diffrn_standards_decay_% 0
_exptl_absorpt_coefficient_mu 6.58
_exptl_absorpt_correction_T_max 0.35
_exptl_absorpt_correction_T_min 0.19
_exptl_absorpt_correction_type empirical
_exptl_absorpt_process_details '(SADABS; Sheldrick, 1996)'
_exptl_crystal_colour red
_exptl_crystal_density_diffrn 1.743
_exptl_crystal_density_method 'not measured'
_exptl_crystal_description block
_exptl_crystal_F_000 1296
_exptl_crystal_size_max 0.25
_exptl_crystal_size_mid 0.16
_exptl_crystal_size_min 0.16
_refine_diff_density_max 0.750
_refine_diff_density_min -0.661
_refine_ls_extinction_method none
_refine_ls_goodness_of_fit_ref 1.272
_refine_ls_hydrogen_treatment mixed
_refine_ls_matrix_type full
_refine_ls_number_parameters 316
_refine_ls_number_reflns 5158
_refine_ls_number_restraints 0
_refine_ls_restrained_S_all 1.272
_refine_ls_R_factor_all 0.030
_refine_ls_R_factor_gt 0.024
_refine_ls_shift/su_max 0.001
_refine_ls_shift/su_mean 0.000
_refine_ls_structure_factor_coef Fsqd
_refine_ls_weighting_details 'calc w = 1/[\s^2^(Fo^2^)+(0.0308P)^2^] where P = (Fo^2^+2Fc^2^)/3'
_refine_ls_weighting_scheme calc
_refine_ls_wR_factor_ref 0.064
_reflns_number_gt 4564
_reflns_number_total 5158
_reflns_threshold_expression I>2\s(I)
_cod_data_source_file fr1192.cif
_cod_data_source_block FR1192
_cod_original_sg_symbol_H-M 'P 21/c'
_cod_database_code 2008899

loop_
_symmetry_equiv_pos_as_xyz
'x, y, z'
'-x, y+1/2, -z+1/2'
'-x, -y, -z'
'x, -y-1/2, z-1/2'

loop_
_atom_site_label
_atom_site_fract_x
_atom_site_fract_y
_atom_site_fract_z
_atom_site_U_iso_or_equiv
_atom_site_adp_type
_atom_site_calc_flag
_atom_site_refinement_flags
_atom_site_occupancy
_atom_site_disorder_assembly
_atom_site_disorder_group
_atom_site_type_symbol
U1 0.164096(14) 0.197474(10) 0.080933(6) 0.02908(6) Uani d . 1 . . U
Cl1 0.19116(13) 0.05225(9) -0.00694(5) 0.0525(3) Uani d . 1 . . Cl
Cl2 -0.43771(14) 0.16662(11) 0.33208(6) 0.0626(3) Uani d . 1 . . Cl
N1 -0.0264(4) 0.1236(3) 0.12212(15) 0.0400(8) Uani d . 1 . . N
HN1 -0.047(5) 0.070(4) 0.093(2) 0.08 Uiso d . 1 . . H
C1 -0.1234(4) 0.1313(3) 0.17159(17) 0.0350(8) Uani d . 1 . . C
C2 -0.1110(5) 0.2105(3) 0.2177(2) 0.0454(10) Uani d . 1 . . C
H2 -0.0369 0.2571 0.2154 0.055 Uiso calc R 1 . . H
C3 -0.2063(5) 0.2210(3) 0.2667(2) 0.0462(10) Uani d . 1 . . C
H3 -0.1958 0.2738 0.2972 0.055 Uiso calc R 1 . . H
C4 -0.3169(4) 0.1532(4) 0.27011(18) 0.0411(9) Uani d . 1 . . C
C5 -0.3323(4) 0.0748(3) 0.22541(19) 0.0426(10) Uani d . 1 . . C
H5 -0.4078 0.0295 0.2278 0.051 Uiso calc R 1 . . H
C6 -0.2359(4) 0.0630(3) 0.17666(18) 0.0383(9) Uani d . 1 . . C
H6 -0.2464 0.0089 0.1470 0.046 Uiso calc R 1 . . H
C21 0.4018(4) 0.2451(3) 0.1482(2) 0.0409(9) Uani d . 1 . . C
C22 0.4317(4) 0.1536(3) 0.11181(19) 0.0403(9) Uani d . 1 . . C
C23 0.3533(4) 0.0698(3) 0.13852(18) 0.0403(9) Uani d . 1 . . C
C24 0.2748(4) 0.1093(3) 0.19095(18) 0.0399(9) Uani d . 1 . . C
C25 0.3042(5) 0.2182(3) 0.19576(19) 0.0415(10) Uani d . 1 . . C
C21A 0.4844(5) 0.3467(4) 0.1471(3) 0.0612(13) Uani d . 1 . . C
H21A 0.5438 0.3472 0.1101 0.092 Uiso calc R 1 . . H
H21B 0.5396 0.3516 0.1854 0.092 Uiso calc R 1 . . H
H21C 0.4220 0.4053 0.1450 0.092 Uiso calc R 1 . . H
C22A 0.5290(5) 0.1460(4) 0.0571(2) 0.0583(12) Uani d . 1 . . C
H22A 0.5294 0.0753 0.0409 0.087 Uiso calc R 1 . . H
H22B 0.6206 0.1646 0.0712 0.087 Uiso calc R 1 . . H
H22C 0.5001 0.1932 0.0236 0.087 Uiso calc R 1 . . H
C23A 0.3638(6) -0.0437(4) 0.1207(2) 0.0607(13) Uani d . 1 . . C
H23A 0.4228 -0.0511 0.0839 0.091 Uiso calc R 1 . . H
H23B 0.2733 -0.0704 0.1107 0.091 Uiso calc R 1 . . H
H23C 0.4022 -0.0825 0.1561 0.091 Uiso calc R 1 . . H
C24A 0.1911(6) 0.0439(4) 0.2359(2) 0.0597(13) Uani d . 1 . . C
H24A 0.1880 -0.0272 0.2204 0.090 Uiso calc R 1 . . H
H24B 0.0986 0.0714 0.2383 0.090 Uiso calc R 1 . . H
H24C 0.2328 0.0452 0.2778 0.090 Uiso calc R 1 . . H
C25A 0.2575(6) 0.2903(4) 0.2487(2) 0.0581(13) Uani d . 1 . . C
H25A 0.1912 0.2546 0.2752 0.087 Uiso calc R 1 . . H
H25B 0.2156 0.3518 0.2303 0.087 Uiso calc R 1 . . H
H25C 0.3360 0.3104 0.2743 0.087 Uiso calc R 1 . . H
C31 -0.0138(8) 0.3555(7) 0.0501(4) 0.0445(16) Uani d P 0.832(6) . . C
C32 0.0061(11) 0.2979(5) -0.0070(5) 0.053(2) Uani d P 0.832(6) . . C
C33 0.1422(13) 0.3158(7) -0.0282(3) 0.0549(18) Uani d P 0.832(6) . . C
C34 0.2090(6) 0.3827(7) 0.0166(5) 0.0503(17) Uani d P 0.832(6) . . C
C35 0.1121(12) 0.4082(4) 0.0644(3) 0.0418(13) Uani d P 0.832(6) . . C
C31A -0.1499(7) 0.3702(6) 0.0855(4) 0.088(3) Uani d P 0.832(6) . . C
C32A -0.1043(10) 0.2312(6) -0.0406(4) 0.100(3) Uani d P 0.832(6) . . C
C33A 0.2043(14) 0.2766(7) -0.0905(4) 0.127(5) Uani d P 0.832(6) . . C
C34A 0.3520(7) 0.4313(7) 0.0070(5) 0.116(4) Uani d P 0.832(6) . . C
C35A 0.1274(9) 0.4874(5) 0.1189(4) 0.089(3) Uani d P 0.832(6) . . C
C31' 0.069(4) 0.290(2) -0.0298(13) 0.018(5) Uiso d P 0.168(6) . . C
C32' -0.028(3) 0.315(3) 0.0177(19) 0.025(7) Uiso d P 0.168(6) . . C
C33' 0.193(3) 0.348(2) -0.0147(15) 0.015(5) Uiso d P 0.168(6) . . C
C34' 0.033(4) 0.385(2) 0.0630(11) 0.017(6) Uiso d P 0.168(6) . . C
C35' 0.168(4) 0.406(2) 0.0425(15) 0.016(5) Uiso d P 0.168(6) . . C
C31B -0.180(3) 0.272(2) 0.0136(13) 0.046(7) Uiso d P 0.168(6) . . C
C32B 0.049(3) 0.2286(19) -0.0915(11) 0.038(6) Uiso d P 0.168(6) . . C
C33B -0.063(3) 0.432(2) 0.1174(13) 0.048(7) Uiso d P 0.168(6) . . C
C34B 0.319(3) 0.348(2) -0.0512(12) 0.044(6) Uiso d P 0.168(6) . . C
C35B 0.244(3) 0.490(2) 0.0755(11) 0.040(6) Uiso d P 0.168(6) . . C

loop_
_atom_site_aniso_label
_atom_site_aniso_U_11
_atom_site_aniso_U_22
_atom_site_aniso_U_33
_atom_site_aniso_U_12
_atom_site_aniso_U_13
_atom_site_aniso_U_23
U1 0.03394(9) 0.02900(9) 0.02432(8) -0.00026(6) 0.00282(5) -0.00106(5)
Cl1 0.0686(8) 0.0501(6) 0.0388(5) 0.0086(5) -0.0017(5) -0.0162(4)
Cl2 0.0590(8) 0.0742(8) 0.0547(7) 0.0208(6) 0.0217(6) 0.0052(6)
N1 0.045(2) 0.042(2) 0.0327(17) -0.0073(16) 0.0046(14) -0.0002(14)
C1 0.040(2) 0.036(2) 0.0289(18) -0.0006(17) 0.0027(15) 0.0038(15)
C2 0.046(3) 0.047(3) 0.043(2) -0.0111(19) 0.0040(19) -0.0042(18)
C3 0.055(3) 0.042(2) 0.042(2) 0.007(2) 0.004(2) -0.0077(18)
C4 0.041(2) 0.047(2) 0.035(2) 0.013(2) 0.0050(17) 0.0086(18)
C5 0.038(2) 0.049(3) 0.041(2) -0.0041(19) 0.0021(17) 0.0090(18)
C6 0.048(2) 0.035(2) 0.0317(19) -0.0040(17) 0.0017(17) 0.0006(15)
C21 0.041(2) 0.038(2) 0.044(2) 0.0043(19) -0.0100(18) -0.0005(18)
C22 0.037(2) 0.043(2) 0.042(2) 0.0084(19) -0.0019(17) -0.0001(18)
C23 0.051(3) 0.033(2) 0.037(2) 0.0087(18) -0.0050(18) -0.0001(16)
C24 0.048(2) 0.041(2) 0.0307(19) 0.0026(19) -0.0077(17) 0.0048(16)
C25 0.047(2) 0.045(2) 0.033(2) 0.0075(19) -0.0089(18) -0.0052(17)
C21A 0.047(3) 0.057(3) 0.079(4) -0.009(2) -0.019(2) 0.003(3)
C22A 0.049(3) 0.070(3) 0.056(3) 0.009(3) 0.009(2) 0.000(2)
C23A 0.081(4) 0.041(3) 0.060(3) 0.013(2) -0.012(3) -0.005(2)
C24A 0.080(4) 0.058(3) 0.041(2) 0.007(3) 0.001(2) 0.018(2)
C25A 0.069(3) 0.062(3) 0.043(3) 0.013(2) -0.010(2) -0.015(2)
C31 0.036(3) 0.044(4) 0.054(4) 0.004(3) 0.006(3) 0.017(3)
C32 0.063(5) 0.043(4) 0.051(5) -0.008(4) -0.026(5) 0.015(3)
C33 0.079(6) 0.056(4) 0.029(3) 0.005(4) 0.007(3) 0.016(3)
C34 0.041(3) 0.050(4) 0.060(4) -0.005(3) 0.004(3) 0.028(4)
C35 0.051(4) 0.029(3) 0.045(4) 0.001(3) -0.012(3) 0.005(2)
C31A 0.059(4) 0.079(5) 0.127(7) 0.026(4) 0.036(4) 0.039(5)
C32A 0.121(7) 0.071(5) 0.107(7) -0.025(5) -0.081(6) 0.014(4)
C33A 0.222(13) 0.111(7) 0.049(4) 0.063(8) 0.063(6) 0.033(4)
C34A 0.044(4) 0.129(8) 0.176(9) -0.023(4) -0.004(5) 0.100(7)
C35A 0.144(8) 0.036(3) 0.087(5) 0.020(4) -0.040(5) -0.019(3)

loop_
_atom_type_symbol
_atom_type_description
_atom_type_scat_dispersion_real
_atom_type_scat_dispersion_imag
_atom_type_scat_source
C C 0.0033 0.0016 'International Tables Vol C Tables 4.2.6.8 and 6.1.1.4'
H H 0.0000 0.0000 'International Tables Vol C Tables 4.2.6.8 and 6.1.1.4'
N N 0.0061 0.0033 'International Tables Vol C Tables 4.2.6.8 and 6.1.1.4'
Cl Cl 0.1484 0.1585 'International Tables Vol C Tables 4.2.6.8 and 6.1.1.4'
U U -9.6767 9.6646 'International Tables Vol C Tables 4.2.6.8 and 6.1.1.4'

loop_
_geom_angle_atom_site_label_1
_geom_angle_atom_site_label_2
_geom_angle_atom_site_label_3
_geom_angle
_geom_angle_publ_flag
N1 U1 Cl1 93.11(9) y
N1 U1 C32 89.7(3) ?
Cl1 U1 C32 85.3(2) ?
N1 U1 C22 127.17(13) ?
Cl1 U1 C22 85.61(9) ?
C32 U1 C22 142.4(3) ?
N1 U1 C31 83.25(17) ?
Cl1 U1 C31 115.0(3) ?
C32 U1 C31 30.2(2) ?
C22 U1 C31 143.8(2) ?
N1 U1 C32' 81.8(7) ?
Cl1 U1 C32' 96.9(9) ?
C32 U1 C32' 13.8(6) ?
C22 U1 C32' 150.9(7) ?
C31 U1 C32' 18.1(7) ?
N1 U1 C23 97.55(13) ?
Cl1 U1 C23 79.48(9) ?
C32 U1 C23 163.4(3) ?
C22 U1 C23 30.31(12) ?
C31 U1 C23 165.5(3) ?
C32' U1 C23 176.3(9) ?
N1 U1 C33' 92.3(8) ?
Cl1 U1 C33' 124.8(6) ?
C32 U1 C33' 39.8(6) ?
C22 U1 C33' 130.7(9) ?
C31 U1 C33' 13.6(7) ?
C32' U1 C33' 30.3(8) ?
C23 U1 C33' 153.4(8) ?
N1 U1 C33 119.2(3) ?
Cl1 U1 C33 79.39(18) ?
C32 U1 C33 30.0(3) ?
C22 U1 C33 112.4(3) ?
C31 U1 C33 49.4(2) ?
C32' U1 C33 40.8(7) ?
C23 U1 C33 138.2(2) ?
C33' U1 C33 50.8(5) ?
N1 U1 C31' 103.3(8) ?
Cl1 U1 C31' 75.6(5) ?
C32 U1 C31' 16.4(6) ?
C22 U1 C31' 127.0(8) ?
C31 U1 C31' 43.5(6) ?
C32' U1 C31' 29.7(8) ?
C23 U1 C31' 148.1(7) ?
C33' U1 C31' 49.8(7) ?
C33 U1 C31' 16.2(6) ?
N1 U1 C34 132.70(17) ?
Cl1 U1 C34 104.5(3) ?
C32 U1 C34 49.7(2) ?
C22 U1 C34 98.10(15) ?
C31 U1 C34 49.48(18) ?
C32' U1 C34 53.1(7) ?
C23 U1 C34 128.41(15) ?
C33' U1 C34 41.8(7) ?
C33 U1 C34 30.0(2) ?
C31' U1 C34 43.4(6) ?
N1 U1 C35 107.9(3) ?
Cl1 U1 C35 128.39(14) ?
C32 U1 C35 49.56(19) ?
C22 U1 C35 113.8(2) ?
C31 U1 C35 30.05(19) ?
C32' U1 C35 43.8(8) ?
C23 U1 C35 139.45(19) ?
C33' U1 C35 17.1(7) ?
C33 U1 C35 49.09(19) ?
C31' U1 C35 54.2(5) ?
C34 U1 C35 29.62(19) ?
N1 U1 C21 125.60(13) ?
Cl1 U1 C21 115.31(9) ?
C32 U1 C21 135.15(17) ?
C22 U1 C21 30.10(13) ?
C31 U1 C21 118.8(3) ?
C32' U1 C21 133.7(8) ?
C23 U1 C21 49.46(12) ?
C33' U1 C21 105.2(9) ?
C33 U1 C21 111.4(3) ?
C31' U1 C21 127.4(7) ?
C34 U1 C21 85.78(18) ?
C35 U1 C21 90.01(19) ?
N1 U1 C25 96.32(13) ?
Cl1 U1 C25 128.68(9) ?
C32 U1 C25 144.8(2) ?
C22 U1 C25 49.51(12) ?
C31 U1 C25 116.2(3) ?
C32' U1 C25 134.3(9) ?
C23 U1 C25 49.31(12) ?
C33' U1 C25 105.1(7) ?
C33 U1 C25 134.8(3) ?
C31' U1 C25 148.0(6) ?
C34 U1 C25 105.2(2) ?
C35 U1 C25 95.95(15) ?
C21 U1 C25 29.65(14) ?
N1 U1 C24 80.11(12) ?
Cl1 U1 C24 104.68(9) ?
C32 U1 C24 166.0(3) ?
C22 U1 C24 49.84(12) ?
C31 U1 C24 137.6(2) ?
C32' U1 C24 152.4(8) ?
C23 U1 C24 30.05(12) ?
C33' U1 C24 130.4(6) ?
C33 U1 C24 160.3(3) ?
C31' U1 C24 176.6(8) ?
C34 U1 C24 133.8(2) ?
C35 U1 C24 124.74(14) ?
C21 U1 C24 49.28(13) ?
C25 U1 C24 29.80(11) ?
N1 U1 C34' 121.7(8) ?
Cl1 U1 C34' 118.3(7) ?
C32 U1 C34' 50.2(5) ?
C22 U1 C34' 104.5(7) ?
C31 U1 C34' 40.0(7) ?
C32' U1 C34' 48.9(9) ?
C23 U1 C34' 133.5(6) ?
C33' U1 C34' 29.4(7) ?
C33 U1 C34' 40.0(6) ?
C31' U1 C34' 49.5(7) ?
C34 U1 C34' 15.2(6) ?
C35 U1 C34' 14.8(6) ?
C21 U1 C34' 85.6(5) ?
C25 U1 C34' 98.7(5) ?
C24 U1 C34' 128.5(5) ?
N1 U1 C35' 130.5(6) ?
Cl1 U1 C35' 88.6(7) ?
C32 U1 C35' 41.0(6) ?
C22 U1 C35' 102.3(6) ?
C31 U1 C35' 52.1(5) ?
C32' U1 C35' 49.0(8) ?
C23 U1 C35' 131.2(5) ?
C33' U1 C35' 49.1(8) ?
C33 U1 C35' 14.5(5) ?
C31' U1 C35' 30.1(7) ?
C34 U1 C35' 16.7(6) ?
C35 U1 C35' 42.0(6) ?
C21 U1 C35' 97.3(7) ?
C25 U1 C35' 120.4(7) ?
C24 U1 C35' 146.6(7) ?
C34' U1 C35' 29.7(7) ?
HN1 N1 C1 113(3) y
HN1 N1 U1 103(3) y
C1 N1 U1 143.7(3) y
C6 C1 N1 122.4(3) y
C6 C1 C2 117.6(4) y
N1 C1 C2 120.0(4) y
C3 C2 C1 121.4(4) y
C4 C3 C2 119.7(4) y
C5 C4 C3 120.3(4) y
C5 C4 Cl2 120.0(3) y
C3 C4 Cl2 119.7(3) y
C4 C5 C6 120.2(4) y
C5 C6 C1 120.8(4) y
C25 C21 C22 108.2(4) ?
C25 C21 C21A 124.7(4) ?
C22 C21 C21A 125.6(4) ?
C25 C21 U1 75.3(2) ?
C22 C21 U1 73.6(2) ?
C21A C21 U1 128.0(3) ?
C21 C22 C23 107.3(4) ?
C21 C22 C22A 126.4(4) ?
C23 C22 C22A 126.2(4) ?
C21 C22 U1 76.3(2) ?
C23 C22 U1 75.0(2) ?
C22A C22 U1 115.8(3) ?
C24 C23 C22 108.6(4) ?
C24 C23 C23A 124.7(4) ?
C22 C23 C23A 126.3(4) ?
C24 C23 U1 76.6(2) ?
C22 C23 U1 74.7(2) ?
C23A C23 U1 120.9(3) ?
C25 C24 C23 107.1(4) ?
C25 C24 C24A 127.6(4) ?
C23 C24 C24A 125.0(4) ?
C25 C24 U1 74.8(2) ?
C23 C24 U1 73.4(2) ?
C24A C24 U1 122.5(3) ?
C21 C25 C24 108.8(4) ?
C21 C25 C25A 124.6(4) ?
C24 C25 C25A 126.0(4) ?
C21 C25 U1 75.1(2) ?
C24 C25 U1 75.4(2) ?
C25A C25 U1 123.1(3) ?
C32 C31 C35 107.8(6) ?
C32 C31 C31A 126.3(11) ?
C35 C31 C31A 125.5(11) ?
C32 C31 U1 74.2(3) ?
C35 C31 U1 76.1(3) ?
C31A C31 U1 121.5(4) ?
C33 C32 C31 108.0(6) ?
C33 C32 C32A 126.6(12) ?
C31 C32 C32A 125.3(12) ?
C33 C32 U1 76.3(3) ?
C31 C32 U1 75.7(3) ?
C32A C32 U1 116.0(4) ?
C32 C33 C34 108.3(6) ?
C32 C33 C33A 126.0(13) ?
C34 C33 C33A 125.5(12) ?
C32 C33 U1 73.8(3) ?
C34 C33 U1 75.5(3) ?
C33A C33 U1 120.0(4) ?
C35 C34 C33 107.6(5) ?
C35 C34 C34A 127.1(11) ?
C33 C34 C34A 124.6(11) ?
C35 C34 C31' 91.6(9) ?
C33 C34 C31' 16.0(8) ?
C34A C34 C31' 140.5(15) ?
C35 C34 U1 75.4(3) ?
C33 C34 U1 74.5(3) ?
C34A C34 U1 123.7(4) ?
C31' C34 U1 68.3(8) ?
C34 C35 C31 108.3(5) ?
C34 C35 C35A 128.0(10) ?
C31 C35 C35A 123.4(11) ?
C34 C35 C32' 88.3(10) ?
C31 C35 C32' 20.0(9) ?
C35A C35 C32' 143.2(15) ?
C34 C35 U1 75.0(3) ?
C31 C35 U1 73.8(3) ?
C35A C35 U1 122.3(4) ?
C32' C35 U1 67.3(9) ?
C32' C31' C35' 107(3) ?
C32' C31' C31B 129(3) ?
C35' C31' C31B 124(3) ?
C32' C31' C34 89(2) ?
C35' C31' C34 18.2(11) ?
C31B C31' C34 142(3) ?
C32' C31' U1 74.1(18) ?
C35' C31' U1 76.0(15) ?
C31B C31' U1 121.8(16) ?
C34 C31' U1 68.3(7) ?
C31' C32' C33' 109(3) ?
C31' C32' C32B 121(4) ?
C33' C32' C32B 130(3) ?
C31' C32' C35 91(2) ?
C33' C32' C35 17.9(13) ?
C32B C32' C35 148(3) ?
C31' C32' U1 76.1(18) ?
C33' C32' U1 75.0(17) ?
C32B C32' U1 117.9(18) ?
C35 C32' U1 68.9(10) ?
C34' C33' C32' 108(2) ?
C34' C33' C33B 134(3) ?
C32' C33' C33B 118(3) ?
C34' C33' U1 77.1(15) ?
C32' C33' U1 74.8(16) ?
C33B C33' U1 120.5(15) ?
C33' C34' C35' 108(2) ?
C33' C34' C34B 117(3) ?
C35' C34' C34B 133(3) ?
C33' C34' U1 73.5(15) ?
C35' C34' U1 75.3(15) ?
C34B C34' U1 125.1(16) ?
C34' C35' C35B 117(3) ?
C34' C35' C31' 108(2) ?
C35B C35' C31' 126(3) ?
C34' C35' U1 74.9(15) ?
C35B C35' U1 118.3(17) ?
C31' C35' U1 73.9(15) ?

loop_
_geom_bond_atom_site_label_1
_geom_bond_atom_site_label_2
_geom_bond_site_symmetry_2
_geom_bond_distance
_geom_bond_publ_flag
U1 N1 . 2.237(3) y
U1 Cl1 . 2.6130(10) y
U1 C32 . 2.701(6) ?
U1 C22 . 2.717(4) ?
U1 C31 . 2.720(5) ?
U1 C32' . 2.72(3) ?
U1 C23 . 2.720(4) ?
U1 C33' . 2.72(2) ?
U1 C33 . 2.733(5) ?
U1 C31' . 2.75(3) ?
U1 C34 . 2.746(5) ?
U1 C35 . 2.750(5) ?
U1 C21 . 2.752(4) ?
U1 C25 . 2.755(4) ?
U1 C24 . 2.762(4) ?
U1 C34' . 2.77(3) ?
U1 C35' . 2.77(2) ?
Cl2 C4 . 1.748(4) y
N1 HN1 . 0.93(5) y
N1 C1 . 1.396(5) y
C1 C6 . 1.395(5) y
C1 C2 . 1.396(5) y
C2 C3 . 1.381(6) y
C3 C4 . 1.374(6) y
C4 C5 . 1.371(6) y
C5 C6 . 1.386(5) y
C21 C25 . 1.409(7) ?
C21 C22 . 1.420(6) ?
C21 C21A . 1.518(7) ?
C22 C23 . 1.422(6) ?
C22 C22A . 1.480(6) ?
C23 C24 . 1.422(6) ?
C23 C23A . 1.494(6) ?
C24 C25 . 1.419(5) ?
C24 C24A . 1.491(6) ?
C25 C25A . 1.502(6) ?
C31 C32 . 1.410(11) ?
C31 C35 . 1.418(9) ?
C31 C31A . 1.518(8) ?
C32 C33 . 1.405(12) ?
C32 C32A . 1.529(9) ?
C33 C34 . 1.418(10) ?
C33 C33A . 1.514(9) ?
C34 C35 . 1.405(9) ?
C34 C34A . 1.525(8) ?
C34 C31' . 2.03(3) ?
C35 C35A . 1.524(8) ?
C35 C32' . 2.04(4) ?
C31' C32' . 1.40(4) ?
C31' C35' . 1.43(3) ?
C31' C31B . 1.52(3) ?
C32' C33' . 1.42(4) ?
C32' C32B . 1.57(4) ?
C33' C34' . 1.40(4) ?
C33' C33B . 1.59(4) ?
C34' C35' . 1.42(3) ?
C34' C34B . 1.47(4) ?
C35' C35B . 1.43(4) ?
